data_4038668
loop_
_publ_author_name
'Srinivasulu, Vunnam'
'Schilf, Paul'
'Ibrahim, Saleh'
'Shehadi, Ihsan A.'
'Malik, Omar G.'
'Sieburth, Scott'
'Khanfar, Monther A.'
'Hamad, Mohamad'
'Abu-Yousef, Imad A.'
'Majdalawieh, Amin F.'
'Al-Tel, Taleb H.'

_publ_section_title
;
 Divergent Strategy for Diastereocontrolled Synthesis of Small- and
 Medium-Ring Architectures
;
_journal_name_full 'The Journal of Organic Chemistry'
_journal_paper_doi 10.1021/acs.joc.0c01244
_journal_year 2020
_chemical_formula_moiety 'C38 H41 N5 O7, C4 H8 O2'
_chemical_formula_sum 'C42 H49 N5 O9'
_chemical_formula_weight 767.86
_space_group_crystal_system triclinic
_space_group_IT_number 2
_space_group_name_Hall '-P 1'
_space_group_name_H-M_alt 'P -1'
_atom_sites_solution_hydrogens geom
_atom_sites_solution_primary dual
_audit_creation_date 2019-07-13
_audit_creation_method
;
Olex2 1.2-ac3
(compiled 2017.01.05 svn.r3372 for Rigaku Oxford Diffraction, GUI svn.r5289)
;
_cell_angle_alpha 87.963(4)
_cell_angle_beta 76.295(4)
_cell_angle_gamma 75.824(3)
_cell_formula_units_Z 2
_cell_length_a 8.8554(4)
_cell_length_b 15.4480(6)
_cell_length_c 15.7234(8)
_cell_measurement_reflns_used 5228
_cell_measurement_temperature 293(2)
_cell_measurement_theta_max 28.2440
_cell_measurement_theta_min 3.8440
_cell_volume 2025.48(16)
_computing_cell_refinement 'CrysAlisPro 1.171.38.46 (Rigaku OD, 2015)'
_computing_data_collection 'CrysAlisPro 1.171.38.46 (Rigaku OD, 2015)'
_computing_data_reduction 'CrysAlisPro 1.171.38.46 (Rigaku OD, 2015)'
_computing_molecular_graphics 'Olex2 (Dolomanov et al., 2009)'
_computing_publication_material 'Olex2 (Dolomanov et al., 2009)'
_computing_structure_refinement 'ShelXL (Sheldrick, 2015)'
_computing_structure_solution 'ShelXT (Sheldrick, 2015)'
_diffrn_ambient_temperature 293(2)
_diffrn_detector 'CCD plate'
_diffrn_detector_area_resol_mean 16.0534
_diffrn_detector_type Eos
_diffrn_measured_fraction_theta_full 0.998
_diffrn_measured_fraction_theta_max 0.854
_diffrn_measurement_details
;
List of Runs (angles in degrees, time in seconds):

  # Type    Start    End  Width  t~exp~   \w     \q     \k     \f   Frames
--------------------------------------------------------------------------
  1  \w    -42.00  47.00   1.00   22.50    --  -16.20  77.00 150.00   89
  2  \w    -43.00 -15.00   1.00   22.50    --  -16.20  77.00 120.00   28
  3  \w    -76.00  -1.00   1.00   22.50    --  -16.20 -57.00 -90.00   75
  4  \w     -9.00  23.00   1.00   22.50    --  -16.20 -99.00   0.00   32
  5  \w    -88.00 -63.00   1.00   22.50    --  -16.20-178.00 -90.00   25
  6  \w    -82.00 -28.00   1.00   22.50    --  -16.20 -57.00   0.00   54
  7  \w    -82.00   0.00   1.00   22.50    --  -16.20 -77.00  90.00   82
  8  \w     64.00  89.00   1.00   22.50    --   16.83 178.00  60.00   25
  9  \w    -30.00  34.00   1.00   22.50    --   16.83 -57.00-150.00   64
;
_diffrn_measurement_device 'four-circle diffractometer'
_diffrn_measurement_device_type 'Xcalibur, Eos'
_diffrn_measurement_method '\w scans'
_diffrn_orient_matrix_type 'CrysAlisPro convention (1999,Acta A55,543-557)'
_diffrn_orient_matrix_UB_11 0.0112353000
_diffrn_orient_matrix_UB_12 -0.0057556000
_diffrn_orient_matrix_UB_13 -0.0458200000
_diffrn_orient_matrix_UB_21 0.0839687000
_diffrn_orient_matrix_UB_22 -0.0070384000
_diffrn_orient_matrix_UB_23 -0.0053898000
_diffrn_orient_matrix_UB_31 0.0069932000
_diffrn_orient_matrix_UB_32 -0.0464904000
_diffrn_orient_matrix_UB_33 0.0053595000
_diffrn_radiation_monochromator graphite
_diffrn_radiation_probe x-ray
_diffrn_radiation_type MoK\a
_diffrn_radiation_wavelength 0.71073
_diffrn_reflns_av_R_equivalents 0.0229
_diffrn_reflns_av_unetI/netI 0.0390
_diffrn_reflns_Laue_measured_fraction_full 0.998
_diffrn_reflns_Laue_measured_fraction_max 0.854
_diffrn_reflns_limit_h_max 11
_diffrn_reflns_limit_h_min -12
_diffrn_reflns_limit_k_max 21
_diffrn_reflns_limit_k_min -19
_diffrn_reflns_limit_l_max 20
_diffrn_reflns_limit_l_min -19
_diffrn_reflns_number 21669
_diffrn_reflns_point_group_measured_fraction_full 0.998
_diffrn_reflns_point_group_measured_fraction_max 0.854
_diffrn_reflns_theta_full 25.242
_diffrn_reflns_theta_max 29.328
_diffrn_reflns_theta_min 3.002
_diffrn_source 'fine-focus sealed X-ray tube'
_diffrn_source_type 'Enhance (Mo) X-ray Source'
_exptl_absorpt_coefficient_mu 0.089
_exptl_absorpt_correction_T_max 1.00000
_exptl_absorpt_correction_T_min 0.90032
_exptl_absorpt_correction_type multi-scan
_exptl_absorpt_process_details
;
CrysAlisPro 1.171.38.46 (Rigaku Oxford Diffraction, 2015)
Empirical absorption correction using spherical harmonics,
 implemented in SCALE3 ABSPACK scaling algorithm.
;
_exptl_crystal_colour colourless
_exptl_crystal_colour_primary colourless
_exptl_crystal_density_diffrn 1.259
_exptl_crystal_description needle
_exptl_crystal_F_000 816
_exptl_crystal_size_max 0.2
_exptl_crystal_size_mid 0.14
_exptl_crystal_size_min 0.08
_refine_diff_density_max 0.401
_refine_diff_density_min -0.299
_refine_diff_density_rms 0.038
_refine_ls_extinction_method none
_refine_ls_goodness_of_fit_ref 1.024
_refine_ls_hydrogen_treatment constr
_refine_ls_matrix_type full
_refine_ls_number_parameters 512
_refine_ls_number_reflns 9482
_refine_ls_number_restraints 0
_refine_ls_restrained_S_all 1.024
_refine_ls_R_factor_all 0.0891
_refine_ls_R_factor_gt 0.0548
_refine_ls_shift/su_max 0.000
_refine_ls_shift/su_mean 0.000
_refine_ls_structure_factor_coef Fsqd
_refine_ls_weighting_details 'w=1/[\s^2^(Fo^2^)+(0.0630P)^2^+0.5410P] where P=(Fo^2^+2Fc^2^)/3'
_refine_ls_weighting_scheme calc
_refine_ls_wR_factor_gt 0.1297
_refine_ls_wR_factor_ref 0.1483
_reflns_Friedel_coverage 0.000
_reflns_number_gt 6383
_reflns_number_total 9482
_reflns_threshold_expression 'I > 2\s(I)'
_cod_data_source_file jo0c01244_si_003.cif
_cod_data_source_block exp_2272
_cod_database_code 4038668
_shelx_shelxl_version_number 2014/7
_chemical_oxdiff_formula 'C38 H41 N5 O7'
_chemical_oxdiff_usercomment Raed-1846
_shelx_space_group_comment
;
The symmetry employed for this shelxl refinement is uniquely defined
by the following loop, which should always be used as a source of
symmetry information in preference to the above space-group names.
They are only intended as comments.
;
_reflns_odcompleteness_completeness 99.87
_reflns_odcompleteness_iscentric 1
_reflns_odcompleteness_theta 26.32
_olex2_refinement_description
;
1. Fixed Uiso
 At 1.2 times of:
  All C(H) groups, All C(H,H) groups, All N(H) groups
 At 1.5 times of:
  All C(H,H,H) groups
2.a Ternary CH refined with riding coordinates:
 C00G(H00G), C00J(H00J), C00U(H00U)
2.b Secondary CH2 refined with riding coordinates:
 C00N(H00A,H00C), C00T(H00E,H00F), C011(H01A,H01B), C018(H01C,H01D), C01J(H01Y,
 H)
2.c Aromatic/amide H refined with riding coordinates:
 N00B(H00B), N00D(H00D), C00O(H00O), C00W(H00W), C00X(H00X), C00Y(H00Y),
 C00Z(H00Z), C010(H010), C013(H013), C014(H014), C016(H016), C017(H017),
 C019(H019), C01A(H01E), C01C(H01I)
2.d Idealised Me refined as rotating group:
 C01B(H01F,H01G,H01H), C01E(H01J,H01K,H01L), C01F(H01M,H01N,H01O), C01G(H01P,
 H01Q,H01R), C01H(H01S,H01T,H01U), C01I(H01V,H01W,H01X), C01K(H01Z,HA,HB)
;
_olex2_date_sample_data_collection 2018-04-18
_olex2_submission_special_instructions 'No special instructions were received'
_oxdiff_exptl_absorpt_empirical_details
;
Empirical correction (ABSPACK) includes:
- Absorption correction using spherical harmonics
- Frame scaling
;
_oxdiff_exptl_absorpt_empirical_full_max 1.131
_oxdiff_exptl_absorpt_empirical_full_min 0.896

loop_
_space_group_symop_operation_xyz
'x, y, z'
'-x, -y, -z'

loop_
_atom_site_label
_atom_site_type_symbol
_atom_site_fract_x
_atom_site_fract_y
_atom_site_fract_z
_atom_site_U_iso_or_equiv
_atom_site_adp_type
_atom_site_occupancy
_atom_site_site_symmetry_order
_atom_site_calc_flag
_atom_site_refinement_flags_posn
_atom_site_refinement_flags_adp
_atom_site_refinement_flags_occupancy
_atom_site_disorder_assembly
_atom_site_disorder_group
O001 O 0.63849(14) 0.10989(7) 0.48042(8) 0.0353(3) Uani 1 1 d . . . . .
O002 O 0.78051(15) 0.35071(8) 0.31956(9) 0.0424(3) Uani 1 1 d . . . . .
O003 O 0.29722(15) 0.34603(9) 0.45482(8) 0.0465(3) Uani 1 1 d . . . . .
O004 O 0.38681(15) 0.27007(9) 0.15631(9) 0.0476(3) Uani 1 1 d . . . . .
N005 N 0.42512(15) 0.33892(9) 0.31252(9) 0.0309(3) Uani 1 1 d . . . . .
O006 O 0.66803(18) 0.53784(10) 0.02664(10) 0.0567(4) Uani 1 1 d . . . . .
O007 O 0.7116(2) 0.22302(12) 0.61871(10) 0.0658(4) Uani 1 1 d . . . . .
O008 O 0.5135(2) 0.32386(12) 0.70355(10) 0.0712(5) Uani 1 1 d . . . . .
N009 N 0.40738(18) 0.19022(10) 0.55511(10) 0.0430(4) Uani 1 1 d . . . . .
N00A N 0.44526(18) 0.10861(10) 0.59776(10) 0.0446(4) Uani 1 1 d . . . . .
N00B N -0.10026(19) 0.67103(11) 0.36404(11) 0.0519(4) Uani 1 1 d . . . . .
H00B H -0.1877 0.7017 0.3969 0.062 Uiso 1 1 calc R . . . .
C00C C 0.5210(2) 0.25574(11) 0.16904(11) 0.0318(4) Uani 1 1 d . . . . .
N00D N 0.64432(19) 0.19350(12) 0.12587(12) 0.0560(5) Uani 1 1 d . . . . .
H00D H 0.7353 0.1905 0.1379 0.067 Uiso 1 1 calc R . . . .
C00E C 0.4173(2) 0.31563(11) 0.39740(11) 0.0332(4) Uani 1 1 d . . . . .
C00F C 0.64531(19) 0.38049(11) 0.20269(11) 0.0325(4) Uani 1 1 d . . . . .
C00G C 0.56378(19) 0.30639(10) 0.23887(10) 0.0301(3) Uani 1 1 d . . . . .
H00G H 0.6420 0.2626 0.2631 0.036 Uiso 1 1 calc R . . . .
C00H C 0.5235(2) 0.18765(11) 0.48761(11) 0.0337(4) Uani 1 1 d . . . . .
O00I O 1.1238(2) 0.05292(13) 0.20239(14) 0.0858(6) Uani 1 1 d . . . . .
C00J C 0.5650(2) 0.25645(11) 0.42349(11) 0.0337(4) Uani 1 1 d . . . . .
H00J H 0.6384 0.2257 0.3706 0.040 Uiso 1 1 calc R . . . .
C00K C 0.5819(2) 0.06485(12) 0.55196(11) 0.0360(4) Uani 1 1 d . . . . .
C00L C 0.0973(2) 0.61616(11) 0.24688(12) 0.0383(4) Uani 1 1 d . . . . .
C00M C 0.6798(2) -0.02222(12) 0.56726(12) 0.0387(4) Uani 1 1 d . . . . .
C00N C 0.2868(2) 0.40777(11) 0.29598(12) 0.0347(4) Uani 1 1 d . . . . .
H00A H 0.1884 0.3916 0.3250 0.042 Uiso 1 1 calc R . . . .
H00C H 0.2925 0.4096 0.2336 0.042 Uiso 1 1 calc R . . . .
C00O C 0.6218(2) 0.42789(12) 0.12829(12) 0.0371(4) Uani 1 1 d . . . . .
H00O H 0.5535 0.4144 0.0968 0.045 Uiso 1 1 calc R . . . .
C00P C 0.6996(2) 0.49536(12) 0.10072(13) 0.0408(4) Uani 1 1 d . . . . .
C00Q C 0.7499(2) 0.40165(12) 0.24809(12) 0.0374(4) Uani 1 1 d . . . . .
C00R C 0.1359(2) 0.57046(11) 0.32306(12) 0.0392(4) Uani 1 1 d . . . . .
C00S C -0.0509(2) 0.67914(12) 0.27593(13) 0.0424(4) Uani 1 1 d . . . . .
C00T C 0.2832(2) 0.50016(11) 0.32885(13) 0.0420(4) Uani 1 1 d . . . . .
H00E H 0.2911 0.4961 0.3894 0.050 Uiso 1 1 calc R . . . .
H00F H 0.3764 0.5186 0.2951 0.050 Uiso 1 1 calc R . . . .
C00U C 0.6547(2) 0.31463(12) 0.46350(12) 0.0417(4) Uani 1 1 d . . . . .
H00U H 0.7577 0.2757 0.4682 0.050 Uiso 1 1 calc R . . . .
O00V O 0.8784(2) 0.13742(15) 0.23964(16) 0.1007(7) Uani 1 1 d . . . . .
C00W C 0.0120(2) 0.60602(13) 0.39160(13) 0.0481(5) Uani 1 1 d . . . . .
H00W H 0.0047 0.5885 0.4493 0.058 Uiso 1 1 calc R . . . .
C00X C 0.6301(2) -0.06916(13) 0.64125(13) 0.0478(5) Uani 1 1 d . . . . .
H00X H 0.5322 -0.0462 0.6802 0.057 Uiso 1 1 calc R . . . .
C00Y C 0.8012(2) 0.51600(13) 0.14699(14) 0.0488(5) Uani 1 1 d . . . . .
H00Y H 0.8529 0.5613 0.1285 0.059 Uiso 1 1 calc R . . . .
C00Z C 0.8253(2) 0.46879(13) 0.22094(14) 0.0492(5) Uani 1 1 d . . . . .
H00Z H 0.8932 0.4827 0.2525 0.059 Uiso 1 1 calc R . . . .
C010 C 0.1719(2) 0.61137(14) 0.15748(14) 0.0501(5) Uani 1 1 d . . . . .
H010 H 0.2691 0.5705 0.1362 0.060 Uiso 1 1 calc R . . . .
C011 C 0.6911(3) 0.38934(13) 0.40274(13) 0.0472(5) Uani 1 1 d . . . . .
H01A H 0.5920 0.4303 0.3968 0.057 Uiso 1 1 calc R . . . .
H01B H 0.7524 0.4224 0.4265 0.057 Uiso 1 1 calc R . . . .
C012 C 0.6071(3) 0.29125(15) 0.62759(14) 0.0510(5) Uani 1 1 d . . . . .
C013 C 0.8249(2) -0.05808(14) 0.50991(15) 0.0547(5) Uani 1 1 d . . . . .
H013 H 0.8590 -0.0272 0.4600 0.066 Uiso 1 1 calc R . . . .
C014 C -0.1227(3) 0.73670(14) 0.21884(16) 0.0560(6) Uani 1 1 d . . . . .
H014 H -0.2196 0.7783 0.2389 0.067 Uiso 1 1 calc R . . . .
C015 C 0.6424(2) 0.12868(14) 0.05920(14) 0.0543(5) Uani 1 1 d . . . . .
C016 C 0.7269(3) -0.15021(14) 0.65686(15) 0.0566(6) Uani 1 1 d . . . . .
H016 H 0.6941 -0.1815 0.7066 0.068 Uiso 1 1 calc R . . . .
C017 C -0.0454(3) 0.72982(16) 0.13240(17) 0.0641(6) Uani 1 1 d . . . . .
H017 H -0.0908 0.7675 0.0929 0.077 Uiso 1 1 calc R . . . .
C018 C 0.5668(3) 0.35169(13) 0.55469(13) 0.0523(5) Uani 1 1 d . . . . .
H01C H 0.5915 0.4082 0.5626 0.063 Uiso 1 1 calc R . . . .
H01D H 0.4524 0.3635 0.5592 0.063 Uiso 1 1 calc R . . . .
C019 C 0.8708(3) -0.18475(15) 0.59955(17) 0.0632(6) Uani 1 1 d . . . . .
H019 H 0.9353 -0.2392 0.6107 0.076 Uiso 1 1 calc R . . . .
C01A C 0.0993(3) 0.66796(16) 0.10188(15) 0.0626(6) Uani 1 1 d . . . . .
H01E H 0.1480 0.6648 0.0424 0.075 Uiso 1 1 calc R . . . .
C01B C 0.7675(3) 0.59439(16) -0.01322(16) 0.0650(6) Uani 1 1 d . . . . .
H01F H 0.7431 0.6140 -0.0681 0.098 Uiso 1 1 calc GR . . . .
H01G H 0.8778 0.5622 -0.0231 0.098 Uiso 1 1 calc GR . . . .
H01H H 0.7489 0.6453 0.0246 0.098 Uiso 1 1 calc GR . . . .
C01C C 0.9197(3) -0.13936(16) 0.52604(18) 0.0685(7) Uani 1 1 d . . . . .
H01I H 1.0168 -0.1632 0.4869 0.082 Uiso 1 1 calc R . . . .
C01D C 1.0158(3) 0.12501(19) 0.1966(2) 0.0724(7) Uani 1 1 d . . . . .
C01E C 0.5495(4) 0.06286(17) 0.10330(18) 0.0808(8) Uani 1 1 d . . . . .
H01J H 0.5991 0.0325 0.1477 0.121 Uiso 1 1 calc GR . . . .
H01K H 0.5488 0.0201 0.0606 0.121 Uiso 1 1 calc GR . . . .
H01L H 0.4413 0.0942 0.1296 0.121 Uiso 1 1 calc GR . . . .
C01F C 0.5713(4) 0.17580(18) -0.01363(16) 0.0813(8) Uani 1 1 d . . . . .
H01M H 0.4594 0.2024 0.0090 0.122 Uiso 1 1 calc GR . . . .
H01N H 0.5840 0.1334 -0.0595 0.122 Uiso 1 1 calc GR . . . .
H01O H 0.6254 0.2214 -0.0365 0.122 Uiso 1 1 calc GR . . . .
C01G C 0.5447(4) 0.2736(2) 0.77865(17) 0.0854(8) Uani 1 1 d . . . . .
H01P H 0.5316 0.2144 0.7730 0.128 Uiso 1 1 calc GR . . . .
H01Q H 0.4709 0.3025 0.8306 0.128 Uiso 1 1 calc GR . . . .
H01R H 0.6524 0.2705 0.7827 0.128 Uiso 1 1 calc GR . . . .
C01H C 0.8175(3) 0.0813(2) 0.0212(2) 0.1022(11) Uani 1 1 d . . . . .
H01S H 0.8772 0.1247 -0.0011 0.153 Uiso 1 1 calc GR . . . .
H01T H 0.8239 0.0410 -0.0253 0.153 Uiso 1 1 calc GR . . . .
H01U H 0.8615 0.0483 0.0663 0.153 Uiso 1 1 calc GR . . . .
C01I C 1.0777(4) 0.1883(2) 0.1329(3) 0.1128(13) Uani 1 1 d . . . . .
H01V H 1.1259 0.2249 0.1610 0.169 Uiso 1 1 calc GR . . . .
H01W H 0.9910 0.2256 0.1118 0.169 Uiso 1 1 calc GR . . . .
H01X H 1.1564 0.1556 0.0846 0.169 Uiso 1 1 calc GR . . . .
C01J C 1.0848(5) -0.0109(2) 0.2713(2) 0.1075(11) Uani 1 1 d . . . . .
H01Y H 1.1824 -0.0426 0.2875 0.129 Uiso 1 1 calc R . . . .
H H 1.0133 0.0219 0.3227 0.129 Uiso 1 1 calc R . . . .
C01K C 1.0124(6) -0.0729(3) 0.2449(3) 0.1580(19) Uani 1 1 d . . . . .
H01Z H 1.0790 -0.1026 0.1916 0.237 Uiso 1 1 calc GR . . . .
HA H 0.9096 -0.0426 0.2354 0.237 Uiso 1 1 calc GR . . . .
HB H 0.9990 -0.1162 0.2897 0.237 Uiso 1 1 calc GR . . . .

loop_
_atom_site_aniso_label
_atom_site_aniso_U_11
_atom_site_aniso_U_22
_atom_site_aniso_U_33
_atom_site_aniso_U_23
_atom_site_aniso_U_13
_atom_site_aniso_U_12
O001 0.0388(6) 0.0336(6) 0.0294(7) 0.0019(5) -0.0055(5) -0.0038(5)
O002 0.0457(7) 0.0442(7) 0.0419(8) 0.0085(6) -0.0167(6) -0.0142(6)
O003 0.0447(7) 0.0508(8) 0.0302(7) -0.0016(6) 0.0009(6) 0.0056(6)
O004 0.0439(8) 0.0520(8) 0.0481(9) -0.0116(6) -0.0186(6) -0.0046(6)
N005 0.0305(7) 0.0311(7) 0.0274(8) -0.0028(6) -0.0041(6) -0.0027(6)
O006 0.0665(9) 0.0637(9) 0.0482(9) 0.0236(7) -0.0203(7) -0.0278(8)
O007 0.0736(11) 0.0774(11) 0.0430(9) -0.0005(8) -0.0183(8) -0.0073(9)
O008 0.0844(12) 0.0833(11) 0.0390(9) -0.0061(8) -0.0082(8) -0.0124(9)
N009 0.0445(9) 0.0414(8) 0.0356(9) 0.0020(7) -0.0033(7) -0.0023(7)
N00A 0.0451(9) 0.0447(9) 0.0373(9) 0.0069(7) -0.0039(7) -0.0048(7)
N00B 0.0440(9) 0.0486(9) 0.0461(11) -0.0031(8) 0.0024(7) 0.0085(7)
C00C 0.0357(9) 0.0334(8) 0.0252(9) 0.0010(7) -0.0021(7) -0.0111(7)
N00D 0.0363(9) 0.0688(11) 0.0601(12) -0.0362(9) -0.0082(8) -0.0051(8)
C00E 0.0366(9) 0.0307(8) 0.0297(9) -0.0035(7) -0.0050(7) -0.0053(7)
C00F 0.0302(8) 0.0321(8) 0.0328(10) -0.0024(7) -0.0034(7) -0.0065(7)
C00G 0.0309(8) 0.0313(8) 0.0258(9) -0.0015(6) -0.0047(6) -0.0047(7)
C00H 0.0365(9) 0.0322(8) 0.0291(9) -0.0035(7) -0.0077(7) -0.0018(7)
O00I 0.0712(12) 0.0861(13) 0.0922(15) 0.0028(11) -0.0125(10) -0.0109(10)
C00J 0.0385(9) 0.0326(8) 0.0268(9) -0.0010(7) -0.0057(7) -0.0043(7)
C00K 0.0407(10) 0.0400(9) 0.0281(9) 0.0033(7) -0.0076(7) -0.0120(8)
C00L 0.0385(10) 0.0340(9) 0.0396(11) -0.0021(7) -0.0039(8) -0.0084(7)
C00M 0.0436(10) 0.0390(9) 0.0356(10) 0.0063(7) -0.0135(8) -0.0108(8)
C00N 0.0329(9) 0.0354(9) 0.0334(10) -0.0013(7) -0.0084(7) -0.0031(7)
C00O 0.0364(9) 0.0416(9) 0.0331(10) -0.0008(7) -0.0063(7) -0.0107(8)
C00P 0.0405(10) 0.0415(10) 0.0379(11) 0.0058(8) -0.0065(8) -0.0086(8)
C00Q 0.0378(9) 0.0392(9) 0.0376(10) 0.0056(7) -0.0114(8) -0.0117(8)
C00R 0.0407(10) 0.0325(9) 0.0402(11) -0.0040(7) -0.0046(8) -0.0051(8)
C00S 0.0414(10) 0.0366(9) 0.0456(12) -0.0001(8) -0.0063(8) -0.0064(8)
C00T 0.0414(10) 0.0350(9) 0.0474(12) -0.0045(8) -0.0111(8) -0.0041(8)
C00U 0.0509(11) 0.0410(10) 0.0368(11) 0.0017(8) -0.0171(8) -0.0115(8)
O00V 0.0595(12) 0.1145(17) 0.1154(18) -0.0219(13) -0.0157(11) 0.0015(11)
C00W 0.0515(11) 0.0461(11) 0.0374(11) -0.0002(8) -0.0032(9) -0.0015(9)
C00X 0.0526(12) 0.0507(11) 0.0418(12) 0.0103(9) -0.0101(9) -0.0179(9)
C00Y 0.0532(12) 0.0466(11) 0.0526(13) 0.0120(9) -0.0128(10) -0.0246(9)
C00Z 0.0515(12) 0.0528(12) 0.0548(13) 0.0099(10) -0.0226(10) -0.0255(10)
C010 0.0495(12) 0.0520(12) 0.0440(12) -0.0031(9) -0.0006(9) -0.0133(10)
C011 0.0618(13) 0.0445(11) 0.0445(12) 0.0023(9) -0.0211(10) -0.0218(10)
C012 0.0616(13) 0.0575(13) 0.0393(12) -0.0007(9) -0.0168(10) -0.0197(11)
C013 0.0505(12) 0.0530(12) 0.0501(13) 0.0166(10) -0.0034(10) -0.0036(10)
C014 0.0531(12) 0.0441(11) 0.0700(16) 0.0089(10) -0.0198(11) -0.0062(10)
C015 0.0513(12) 0.0576(12) 0.0490(13) -0.0271(10) -0.0066(10) -0.0053(10)
C016 0.0721(15) 0.0497(12) 0.0584(15) 0.0237(10) -0.0257(12) -0.0271(11)
C017 0.0797(17) 0.0588(14) 0.0615(16) 0.0217(12) -0.0293(13) -0.0218(13)
C018 0.0699(14) 0.0449(11) 0.0434(12) -0.0084(9) -0.0165(10) -0.0121(10)
C019 0.0655(15) 0.0441(12) 0.0804(18) 0.0200(11) -0.0272(13) -0.0068(11)
C01A 0.0780(16) 0.0707(15) 0.0413(13) 0.0090(11) -0.0091(11) -0.0282(13)
C01B 0.0701(15) 0.0684(15) 0.0597(15) 0.0319(12) -0.0164(12) -0.0259(12)
C01C 0.0560(14) 0.0570(14) 0.0767(18) 0.0140(12) -0.0069(12) 0.0057(11)
C01D 0.0623(16) 0.0744(17) 0.086(2) -0.0104(14) -0.0333(15) -0.0099(14)
C01E 0.117(2) 0.0616(15) 0.0671(18) -0.0152(13) -0.0175(16) -0.0301(15)
C01F 0.118(2) 0.0829(18) 0.0443(15) -0.0134(13) -0.0188(15) -0.0252(17)
C01G 0.099(2) 0.114(2) 0.0405(15) 0.0081(15) -0.0127(14) -0.0264(18)
C01H 0.0704(17) 0.117(2) 0.102(2) -0.076(2) -0.0051(16) 0.0060(16)
C01I 0.081(2) 0.099(2) 0.182(4) 0.040(2) -0.060(2) -0.0430(19)
C01J 0.136(3) 0.098(2) 0.095(3) 0.006(2) -0.024(2) -0.044(2)
C01K 0.242(6) 0.145(4) 0.119(4) -0.008(3) -0.039(4) -0.109(4)

loop_
_atom_type_symbol
_atom_type_description
_atom_type_scat_dispersion_real
_atom_type_scat_dispersion_imag
_atom_type_scat_source
C C 0.0033 0.0016 'International Tables Vol C Tables 4.2.6.8 and 6.1.1.4'
H H 0.0000 0.0000 'International Tables Vol C Tables 4.2.6.8 and 6.1.1.4'
N N 0.0061 0.0033 'International Tables Vol C Tables 4.2.6.8 and 6.1.1.4'
O O 0.0106 0.0060 'International Tables Vol C Tables 4.2.6.8 and 6.1.1.4'

loop_
_geom_angle_atom_site_label_1
_geom_angle_atom_site_label_2
_geom_angle_atom_site_label_3
_geom_angle
_geom_angle_site_symmetry_1
_geom_angle_site_symmetry_3
_geom_angle_publ_flag
C00K O001 C00H 102.87(13) . . ?
C00Q O002 C011 115.05(14) . . ?
C00E N005 C00G 125.09(13) . . ?
C00E N005 C00N 116.06(13) . . ?
C00G N005 C00N 118.67(13) . . ?
C00P O006 C01B 117.18(16) . . ?
C012 O008 C01G 115.6(2) . . ?
C00H N009 N00A 106.40(14) . . ?
C00K N00A N009 105.87(14) . . ?
C00S N00B H00B 125.6 . . ?
C00S N00B C00W 108.77(16) . . ?
C00W N00B H00B 125.6 . . ?
O004 C00C N00D 123.67(16) . . ?
O004 C00C C00G 123.32(15) . . ?
N00D C00C C00G 112.99(15) . . ?
C00C N00D H00D 116.5 . . ?
C00C N00D C015 127.06(16) . . ?
C015 N00D H00D 116.5 . . ?
O003 C00E N005 120.90(15) . . ?
O003 C00E C00J 118.90(16) . . ?
N005 C00E C00J 120.02(14) . . ?
C00O C00F C00G 124.23(15) . . ?
C00O C00F C00Q 118.52(16) . . ?
C00Q C00F C00G 117.25(15) . . ?
N005 C00G C00C 111.97(13) . . ?
N005 C00G C00F 111.59(13) . . ?
N005 C00G H00G 106.2 . . ?
C00C C00G H00G 106.2 . . ?
C00F C00G C00C 114.06(13) . . ?
C00F C00G H00G 106.2 . . ?
O001 C00H C00J 114.66(14) . . ?
N009 C00H O001 112.34(15) . . ?
N009 C00H C00J 132.49(15) . . ?
C01D O00I C01J 118.8(3) . . ?
C00E C00J H00J 108.2 . . ?
C00E C00J C00U 110.67(13) . . ?
C00H C00J C00E 112.47(14) . . ?
C00H C00J H00J 108.2 . . ?
C00H C00J C00U 108.90(14) . . ?
C00U C00J H00J 108.2 . . ?
O001 C00K C00M 118.06(15) . . ?
N00A C00K O001 112.50(15) . . ?
N00A C00K C00M 129.43(16) . . ?
C00S C00L C00R 106.75(16) . . ?
C010 C00L C00R 134.89(18) . . ?
C010 C00L C00S 118.37(18) . . ?
C00X C00M C00K 120.17(17) . . ?
C013 C00M C00K 120.70(17) . . ?
C013 C00M C00X 119.11(17) . . ?
N005 C00N H00A 109.2 . . ?
N005 C00N H00C 109.2 . . ?
N005 C00N C00T 111.98(14) . . ?
H00A C00N H00C 107.9 . . ?
C00T C00N H00A 109.2 . . ?
C00T C00N H00C 109.2 . . ?
C00F C00O H00O 119.9 . . ?
C00P C00O C00F 120.29(17) . . ?
C00P C00O H00O 119.9 . . ?
O006 C00P C00O 115.56(17) . . ?
O006 C00P C00Y 124.08(17) . . ?
C00Y C00P C00O 120.36(18) . . ?
O002 C00Q C00F 118.42(15) . . ?
C00Z C00Q O002 120.65(16) . . ?
C00Z C00Q C00F 120.88(17) . . ?
C00L C00R C00T 128.29(17) . . ?
C00W C00R C00L 105.90(16) . . ?
C00W C00R C00T 125.78(18) . . ?
N00B C00S C00L 107.79(16) . . ?
N00B C00S C014 130.12(18) . . ?
C014 C00S C00L 122.09(19) . . ?
C00N C00T H00E 108.7 . . ?
C00N C00T H00F 108.7 . . ?
C00R C00T C00N 114.20(15) . . ?
C00R C00T H00E 108.7 . . ?
C00R C00T H00F 108.7 . . ?
H00E C00T H00F 107.6 . . ?
C00J C00U H00U 107.2 . . ?
C011 C00U C00J 110.93(15) . . ?
C011 C00U H00U 107.2 . . ?
C018 C00U C00J 113.55(16) . . ?
C018 C00U H00U 107.2 . . ?
C018 C00U C011 110.57(16) . . ?
N00B C00W H00W 124.6 . . ?
C00R C00W N00B 110.79(18) . . ?
C00R C00W H00W 124.6 . . ?
C00M C00X H00X 120.2 . . ?
C016 C00X C00M 119.7(2) . . ?
C016 C00X H00X 120.2 . . ?
C00P C00Y H00Y 120.2 . . ?
C00P C00Y C00Z 119.54(17) . . ?
C00Z C00Y H00Y 120.2 . . ?
C00Q C00Z C00Y 120.40(18) . . ?
C00Q C00Z H00Z 119.8 . . ?
C00Y C00Z H00Z 119.8 . . ?
C00L C010 H010 120.5 . . ?
C01A C010 C00L 118.9(2) . . ?
C01A C010 H010 120.5 . . ?
O002 C011 C00U 108.33(15) . . ?
O002 C011 H01A 110.0 . . ?
O002 C011 H01B 110.0 . . ?
C00U C011 H01A 110.0 . . ?
C00U C011 H01B 110.0 . . ?
H01A C011 H01B 108.4 . . ?
O007 C012 O008 124.2(2) . . ?
O007 C012 C018 125.3(2) . . ?
O008 C012 C018 110.5(2) . . ?
C00M C013 H013 119.7 . . ?
C00M C013 C01C 120.5(2) . . ?
C01C C013 H013 119.7 . . ?
C00S C014 H014 121.3 . . ?
C017 C014 C00S 117.5(2) . . ?
C017 C014 H014 121.3 . . ?
N00D C015 C01E 108.94(19) . . ?
N00D C015 C01F 111.12(19) . . ?
N00D C015 C01H 105.97(18) . . ?
C01E C015 C01F 111.1(2) . . ?
C01E C015 C01H 110.5(2) . . ?
C01F C015 C01H 109.0(2) . . ?
C00X C016 H016 119.7 . . ?
C019 C016 C00X 120.5(2) . . ?
C019 C016 H016 119.7 . . ?
C014 C017 H017 119.2 . . ?
C014 C017 C01A 121.7(2) . . ?
C01A C017 H017 119.2 . . ?
C00U C018 H01C 108.7 . . ?
C00U C018 H01D 108.7 . . ?
C012 C018 C00U 114.44(17) . . ?
C012 C018 H01C 108.7 . . ?
C012 C018 H01D 108.7 . . ?
H01C C018 H01D 107.6 . . ?
C016 C019 H019 120.0 . . ?
C01C C019 C016 120.1(2) . . ?
C01C C019 H019 120.0 . . ?
C010 C01A C017 121.4(2) . . ?
C010 C01A H01E 119.3 . . ?
C017 C01A H01E 119.3 . . ?
O006 C01B H01F 109.5 . . ?
O006 C01B H01G 109.5 . . ?
O006 C01B H01H 109.5 . . ?
H01F C01B H01G 109.5 . . ?
H01F C01B H01H 109.5 . . ?
H01G C01B H01H 109.5 . . ?
C013 C01C H01I 120.0 . . ?
C019 C01C C013 120.0(2) . . ?
C019 C01C H01I 120.0 . . ?
O00I C01D C01I 113.0(3) . . ?
O00V C01D O00I 122.1(3) . . ?
O00V C01D C01I 124.9(3) . . ?
C015 C01E H01J 109.5 . . ?
C015 C01E H01K 109.5 . . ?
C015 C01E H01L 109.5 . . ?
H01J C01E H01K 109.5 . . ?
H01J C01E H01L 109.5 . . ?
H01K C01E H01L 109.5 . . ?
C015 C01F H01M 109.5 . . ?
C015 C01F H01N 109.5 . . ?
C015 C01F H01O 109.5 . . ?
H01M C01F H01N 109.5 . . ?
H01M C01F H01O 109.5 . . ?
H01N C01F H01O 109.5 . . ?
O008 C01G H01P 109.5 . . ?
O008 C01G H01Q 109.5 . . ?
O008 C01G H01R 109.5 . . ?
H01P C01G H01Q 109.5 . . ?
H01P C01G H01R 109.5 . . ?
H01Q C01G H01R 109.5 . . ?
C015 C01H H01S 109.5 . . ?
C015 C01H H01T 109.5 . . ?
C015 C01H H01U 109.5 . . ?
H01S C01H H01T 109.5 . . ?
H01S C01H H01U 109.5 . . ?
H01T C01H H01U 109.5 . . ?
C01D C01I H01V 109.5 . . ?
C01D C01I H01W 109.5 . . ?
C01D C01I H01X 109.5 . . ?
H01V C01I H01W 109.5 . . ?
H01V C01I H01X 109.5 . . ?
H01W C01I H01X 109.5 . . ?
O00I C01J H01Y 109.0 . . ?
O00I C01J H 109.0 . . ?
H01Y C01J H 107.8 . . ?
C01K C01J O00I 112.8(3) . . ?
C01K C01J H01Y 109.0 . . ?
C01K C01J H 109.0 . . ?
C01J C01K H01Z 109.5 . . ?
C01J C01K HA 109.5 . . ?
C01J C01K HB 109.5 . . ?
H01Z C01K HA 109.5 . . ?
H01Z C01K HB 109.5 . . ?
HA C01K HB 109.5 . . ?

loop_
_geom_bond_atom_site_label_1
_geom_bond_atom_site_label_2
_geom_bond_distance
_geom_bond_site_symmetry_2
_geom_bond_publ_flag
O001 C00H 1.3598(19) . ?
O001 C00K 1.360(2) . ?
O002 C00Q 1.390(2) . ?
O002 C011 1.424(2) . ?
O003 C00E 1.224(2) . ?
O004 C00C 1.217(2) . ?
N005 C00E 1.360(2) . ?
N005 C00G 1.472(2) . ?
N005 C00N 1.480(2) . ?
O006 C00P 1.370(2) . ?
O006 C01B 1.417(2) . ?
O007 C012 1.208(3) . ?
O008 C012 1.318(3) . ?
O008 C01G 1.434(3) . ?
N009 N00A 1.411(2) . ?
N009 C00H 1.285(2) . ?
N00A C00K 1.289(2) . ?
N00B H00B 0.8600 . ?
N00B C00S 1.361(3) . ?
N00B C00W 1.367(2) . ?
C00C N00D 1.326(2) . ?
C00C C00G 1.538(2) . ?
N00D H00D 0.8600 . ?
N00D C015 1.481(2) . ?
C00E C00J 1.535(2) . ?
C00F C00G 1.523(2) . ?
C00F C00O 1.389(2) . ?
C00F C00Q 1.397(2) . ?
C00G H00G 0.9800 . ?
C00H C00J 1.490(2) . ?
O00I C01D 1.295(3) . ?
O00I C01J 1.476(4) . ?
C00J H00J 0.9800 . ?
C00J C00U 1.569(2) . ?
C00K C00M 1.457(2) . ?
C00L C00R 1.437(3) . ?
C00L C00S 1.414(2) . ?
C00L C010 1.400(3) . ?
C00M C00X 1.388(3) . ?
C00M C013 1.381(3) . ?
C00N H00A 0.9700 . ?
C00N H00C 0.9700 . ?
C00N C00T 1.525(2) . ?
C00O H00O 0.9300 . ?
C00O C00P 1.389(2) . ?
C00P C00Y 1.381(3) . ?
C00Q C00Z 1.370(3) . ?
C00R C00T 1.498(2) . ?
C00R C00W 1.361(3) . ?
C00S C014 1.392(3) . ?
C00T H00E 0.9700 . ?
C00T H00F 0.9700 . ?
C00U H00U 0.9800 . ?
C00U C011 1.519(3) . ?
C00U C018 1.517(3) . ?
O00V C01D 1.217(3) . ?
C00W H00W 0.9300 . ?
C00X H00X 0.9300 . ?
C00X C016 1.384(3) . ?
C00Y H00Y 0.9300 . ?
C00Y C00Z 1.382(3) . ?
C00Z H00Z 0.9300 . ?
C010 H010 0.9300 . ?
C010 C01A 1.371(3) . ?
C011 H01A 0.9700 . ?
C011 H01B 0.9700 . ?
C012 C018 1.506(3) . ?
C013 H013 0.9300 . ?
C013 C01C 1.381(3) . ?
C014 H014 0.9300 . ?
C014 C017 1.364(3) . ?
C015 C01E 1.511(3) . ?
C015 C01F 1.515(3) . ?
C015 C01H 1.527(3) . ?
C016 H016 0.9300 . ?
C016 C019 1.370(3) . ?
C017 H017 0.9300 . ?
C017 C01A 1.388(3) . ?
C018 H01C 0.9700 . ?
C018 H01D 0.9700 . ?
C019 H019 0.9300 . ?
C019 C01C 1.367(3) . ?
C01A H01E 0.9300 . ?
C01B H01F 0.9600 . ?
C01B H01G 0.9600 . ?
C01B H01H 0.9600 . ?
C01C H01I 0.9300 . ?
C01D C01I 1.481(4) . ?
C01E H01J 0.9600 . ?
C01E H01K 0.9600 . ?
C01E H01L 0.9600 . ?
C01F H01M 0.9600 . ?
C01F H01N 0.9600 . ?
C01F H01O 0.9600 . ?
C01G H01P 0.9600 . ?
C01G H01Q 0.9600 . ?
C01G H01R 0.9600 . ?
C01H H01S 0.9600 . ?
C01H H01T 0.9600 . ?
C01H H01U 0.9600 . ?
C01I H01V 0.9600 . ?
C01I H01W 0.9600 . ?
C01I H01X 0.9600 . ?
C01J H01Y 0.9700 . ?
C01J H 0.9700 . ?
C01J C01K 1.398(5) . ?
C01K H01Z 0.9600 . ?
C01K HA 0.9600 . ?
C01K HB 0.9600 . ?
